data_7105909
loop_
_publ_author_name
'Noelia Fuentes'
'Luis Alvarez de Cienfuegos'
'Andres Parra'
'Duane Choquesillo-Lazarte'
'Juan Manuel Garcia-Ruiz'
'M. Luisa Marcos'
'Elena Bunuel'
'Maria Ribagorda'
'M Carmen Carreno'
'Diego J. Cardenas'
'Juan M. Cuerva'

_publ_section_title
;
 on/off Electrochemical switches based on quinone-bisketals
;
_journal_name_full Chem.Commun.
_journal_page_first 1586
_journal_paper_doi 10.1039/c0cc04388e
_journal_volume 47
_journal_year 2011
_chemical_formula_sum 'C24 H22 F6 O4 S2'
_chemical_formula_weight 552.54
_chemical_name_systematic
;
?
;
_space_group_IT_number 14
_symmetry_cell_setting monoclinic
_symmetry_space_group_name_Hall '-P 2yn'
_symmetry_space_group_name_H-M 'P 1 21/n 1'
_atom_sites_solution_hydrogens geom
_atom_sites_solution_primary direct
_atom_sites_solution_secondary difmap
_audit_creation_method SHELXL-97
_cell_angle_alpha 90.00
_cell_angle_beta 94.69(3)
_cell_angle_gamma 90.00
_cell_formula_units_Z 4
_cell_length_a 13.639(3)
_cell_length_b 6.3760(13)
_cell_length_c 27.642(6)
_cell_measurement_temperature 100(2)
_cell_volume 2395.8(9)
_computing_cell_refinement 'HKL2000 (Otwinowski & Minor, 1997)'
_computing_data_collection 'MxCube (ESRF, 2006)'
_computing_data_reduction 'HKL2000 (Otwinowski & Minor, 1997)'
_computing_structure_refinement 'SHELXL-97 (Sheldrick, 2008)'
_computing_structure_solution 'SHELXS-97 (Sheldrick, 2008)'
_diffrn_ambient_temperature 100(2)
_diffrn_detector 'CCD plate'
_diffrn_detector_area_resol_mean 9.6
_diffrn_measured_fraction_theta_full 0.918
_diffrn_measured_fraction_theta_max 0.918
_diffrn_measurement_device_type 'Single-axis HUBER diffractometer'
_diffrn_measurement_method 'CCD rotation images, thick slices'
_diffrn_radiation_detector 'ADSC Q210r CCD (binned mode)'
_diffrn_radiation_monochromator 'Si 111'
_diffrn_radiation_probe x-ray
_diffrn_radiation_wavelength 0.75130
_diffrn_reflns_av_R_equivalents 0.0000
_diffrn_reflns_av_sigmaI/netI 0.0235
_diffrn_reflns_limit_h_max 16
_diffrn_reflns_limit_h_min 0
_diffrn_reflns_limit_k_max 7
_diffrn_reflns_limit_k_min 0
_diffrn_reflns_limit_l_max 33
_diffrn_reflns_limit_l_min -33
_diffrn_reflns_number 3963
_diffrn_reflns_theta_full 26.75
_diffrn_reflns_theta_max 26.75
_diffrn_reflns_theta_min 2.72
_diffrn_source synchrotron
_diffrn_source_type 'ESRF-CRG BM16'
_exptl_absorpt_coefficient_mu 0.299
_exptl_crystal_density_diffrn 1.532
_exptl_crystal_density_method 'not measured'
_exptl_crystal_F_000 1136
_refine_diff_density_max 0.960
_refine_diff_density_min -0.566
_refine_diff_density_rms 0.063
_refine_ls_extinction_method none
_refine_ls_goodness_of_fit_ref 1.092
_refine_ls_hydrogen_treatment constr
_refine_ls_matrix_type full
_refine_ls_number_parameters 329
_refine_ls_number_reflns 3963
_refine_ls_number_restraints 0
_refine_ls_restrained_S_all 1.092
_refine_ls_R_factor_all 0.0529
_refine_ls_R_factor_gt 0.0527
_refine_ls_shift/su_max 0.001
_refine_ls_shift/su_mean 0.000
_refine_ls_structure_factor_coef Fsqd
_refine_ls_weighting_details 'calc w=1/[\s^2^(Fo^2^)+(0.0911P)^2^+2.1348P] where P=(Fo^2^+2Fc^2^)/3'
_refine_ls_weighting_scheme calc
_refine_ls_wR_factor_gt 0.1473
_refine_ls_wR_factor_ref 0.1474
_reflns_number_gt 3921
_reflns_number_total 3963
_reflns_threshold_expression >2sigma(I)
_cod_data_source_file C0CC04388E.TXT
_cod_data_source_block compound5a
_cod_depositor_comments
;
The following automatic conversions were performed:

'_symmetry_cell_setting' value 'Monoclinic' changed to 'monoclinic'
according to the built-in table from CIF Core dictionary named
'cif_core.dic' version 2.4.1 from 2010-06-29.

Automatic conversion script
Id: cif_fix_values 1646 2011-03-28 12:23:43Z adriana 
;
_cod_original_cell_volume 2395.8(8)
_cod_original_sg_symbol_H-M P21/n
_cod_database_code 7105909

loop_
_symmetry_equiv_pos_as_xyz
'x, y, z'
'-x+1/2, y+1/2, -z+1/2'
'-x, -y, -z'
'x-1/2, -y-1/2, z-1/2'

loop_
_atom_site_label
_atom_site_type_symbol
_atom_site_fract_x
_atom_site_fract_y
_atom_site_fract_z
_atom_site_U_iso_or_equiv
_atom_site_adp_type
_atom_site_occupancy
_atom_site_symmetry_multiplicity
_atom_site_calc_flag
_atom_site_refinement_flags
_atom_site_disorder_assembly
_atom_site_disorder_group
S1 S 0.58081(4) 0.68912(8) 0.231993(16) 0.01750(19) Uani 1 1 d . . .
S2 S -0.05938(4) 0.34589(8) -0.231621(17) 0.0189(2) Uani 1 1 d . . .
F3 F 0.69790(12) 0.8951(2) 0.17772(6) 0.0421(4) Uani 1 1 d . . .
F1 F 0.76597(10) 0.7536(2) 0.24239(5) 0.0327(4) Uani 1 1 d . . .
F2 F 0.72260(9) 0.5654(2) 0.17969(5) 0.0315(3) Uani 1 1 d . . .
F6 F -0.22340(13) 0.1706(3) -0.25314(7) 0.0535(6) Uani 1 1 d . . .
O2 O 0.24515(10) 0.81567(18) -0.06261(5) 0.0108(3) Uani 1 1 d . . .
C8 C 0.06277(15) 0.2113(3) -0.15265(7) 0.0147(4) Uani 1 1 d . . .
H8 H 0.0625 0.0776 -0.1678 0.018 Uiso 1 1 calc R . .
O3 O 0.26182(10) 0.19454(18) 0.06850(5) 0.0113(3) Uani 1 1 d . . .
O4 O 0.37797(10) 0.19901(19) 0.01937(5) 0.0111(3) Uani 1 1 d . . .
C11 C 0.18441(13) 0.4710(3) -0.04022(6) 0.0088(4) Uani 1 1 d . . .
C12 C 0.06612(13) 0.6039(3) -0.10883(7) 0.0121(4) Uani 1 1 d . . .
H12 H 0.0678 0.7392 -0.0944 0.015 Uiso 1 1 calc R . .
F5 F -0.12946(14) -0.0058(3) -0.20158(8) 0.0673(7) Uani 1 1 d . . .
C14 C 0.00963(13) 0.5711(3) -0.15221(7) 0.0134(4) Uani 1 1 d . . .
H14 H -0.0279 0.6831 -0.1669 0.016 Uiso 1 1 calc R . .
F4 F -0.20472(14) 0.2674(4) -0.17959(7) 0.0749(7) Uani 1 1 d . . .
C16 C 0.00768(14) 0.3750(3) -0.17421(6) 0.0125(4) Uani 1 1 d . . .
C17 C 0.45105(15) 0.8062(3) 0.15542(7) 0.0171(4) Uani 1 1 d . . .
H17 H 0.4543 0.9423 0.1694 0.021 Uiso 1 1 calc R . .
C18 C 0.32120(13) 0.5395(3) 0.04596(6) 0.0088(4) Uani 1 1 d . . .
C19 C 0.21256(14) 0.6935(3) -0.02425(6) 0.0093(4) Uani 1 1 d . . .
C20 C 0.28668(13) 0.7016(3) 0.01913(6) 0.0100(4) Uani 1 1 d . . .
H20 H 0.3115 0.8361 0.0284 0.012 Uiso 1 1 calc R . .
C21 C 0.38626(13) 0.5714(3) 0.09134(6) 0.0098(4) Uani 1 1 d . . .
C22 C 0.50042(14) 0.4439(3) 0.15686(7) 0.0135(4) Uani 1 1 d . . .
H22 H 0.5370 0.3317 0.1721 0.016 Uiso 1 1 calc R . .
C23 C 0.44125(14) 0.4085(3) 0.11433(7) 0.0117(4) Uani 1 1 d . . .
H23 H 0.4380 0.2718 0.1006 0.014 Uiso 1 1 calc R . .
C24 C 0.12074(13) 0.4403(3) -0.08599(6) 0.0095(4) Uani 1 1 d . . .
C25 C 0.29312(14) 0.3175(3) 0.02997(7) 0.0092(4) Uani 1 1 d . . .
C26 C 0.21835(14) 0.3091(3) -0.01320(7) 0.0102(4) Uani 1 1 d . . .
H26 H 0.1927 0.1747 -0.0221 0.012 Uiso 1 1 calc R . .
C27 C 0.33203(14) 0.7418(3) -0.08199(7) 0.0152(4) Uani 1 1 d . . .
H27A H 0.3866 0.7444 -0.0567 0.023 Uiso 1 1 calc R . .
H27B H 0.3478 0.8321 -0.1090 0.023 Uiso 1 1 calc R . .
H27C H 0.3217 0.5978 -0.0937 0.023 Uiso 1 1 calc R . .
C28 C 0.50617(14) 0.6439(3) 0.17722(7) 0.0136(4) Uani 1 1 d . . .
O1 O 0.12795(10) 0.81304(18) -0.01412(5) 0.0115(3) Uani 1 1 d . . .
C30 C 0.39136(14) 0.7703(3) 0.11334(7) 0.0142(4) Uani 1 1 d . . .
H30 H 0.3531 0.8821 0.0991 0.017 Uiso 1 1 calc R . .
C36 C 0.42128(14) 0.2524(3) -0.02408(7) 0.0156(4) Uani 1 1 d . . .
H36A H 0.3736 0.2286 -0.0520 0.023 Uiso 1 1 calc R . .
H36B H 0.4795 0.1649 -0.0272 0.023 Uiso 1 1 calc R . .
H36C H 0.4406 0.4004 -0.0230 0.023 Uiso 1 1 calc R . .
C32 C 0.69618(17) 0.7274(3) 0.20646(8) 0.0230(5) Uani 1 1 d . . .
C33 C 0.11807(14) 0.2436(3) -0.10902(7) 0.0125(4) Uani 1 1 d . . .
H33 H 0.1549 0.1307 -0.0944 0.015 Uiso 1 1 calc R . .
C34 C -0.1586(2) 0.1902(4) -0.21496(10) 0.0362(6) Uani 1 1 d . . .
C35 C 0.07982(15) 0.7523(3) 0.02745(7) 0.0182(4) Uani 1 1 d . . .
H35A H 0.0578 0.6064 0.0238 0.027 Uiso 1 1 calc R . .
H35B H 0.0228 0.8434 0.0306 0.027 Uiso 1 1 calc R . .
H35C H 0.1256 0.7654 0.0565 0.027 Uiso 1 1 calc R . .
C37 C 0.17640(16) 0.2696(3) 0.08911(8) 0.0195(4) Uani 1 1 d . . .
H37A H 0.1894 0.4095 0.1029 0.029 Uiso 1 1 calc R . .
H37B H 0.1592 0.1738 0.1148 0.029 Uiso 1 1 calc R . .
H37C H 0.1217 0.2773 0.0639 0.029 Uiso 1 1 calc R . .

loop_
_atom_site_aniso_label
_atom_site_aniso_U_11
_atom_site_aniso_U_22
_atom_site_aniso_U_33
_atom_site_aniso_U_23
_atom_site_aniso_U_13
_atom_site_aniso_U_12
S1 0.0210(3) 0.0191(3) 0.0115(3) -0.00231(17) -0.00389(19) 0.00163(18)
S2 0.0219(3) 0.0207(3) 0.0131(3) 0.00007(18) -0.00551(19) -0.00061(19)
F3 0.0439(9) 0.0341(8) 0.0475(9) 0.0209(7) -0.0011(7) -0.0115(7)
F1 0.0262(7) 0.0354(8) 0.0342(8) -0.0043(6) -0.0124(6) -0.0099(6)
F2 0.0252(7) 0.0370(8) 0.0327(7) -0.0105(6) 0.0054(5) -0.0048(6)
F6 0.0468(10) 0.0422(9) 0.0640(11) 0.0194(8) -0.0419(9) -0.0236(7)
O2 0.0153(7) 0.0031(6) 0.0138(7) 0.0031(4) 0.0004(5) 0.0005(5)
C8 0.0186(10) 0.0080(8) 0.0172(9) -0.0031(7) -0.0011(7) -0.0007(7)
O3 0.0157(7) 0.0036(6) 0.0147(7) 0.0039(5) 0.0014(5) 0.0009(5)
O4 0.0161(7) 0.0038(6) 0.0132(6) 0.0007(4) 0.0009(5) 0.0043(5)
C11 0.0104(9) 0.0029(8) 0.0131(8) -0.0014(6) 0.0007(6) -0.0004(6)
C12 0.0145(9) 0.0051(8) 0.0166(9) -0.0004(7) 0.0004(7) 0.0005(7)
F5 0.0656(12) 0.0350(9) 0.0931(14) 0.0371(10) -0.0435(10) -0.0255(8)
C14 0.0139(9) 0.0098(9) 0.0161(9) 0.0027(7) -0.0009(7) 0.0024(7)
F4 0.0317(10) 0.135(2) 0.0597(12) -0.0070(13) 0.0154(8) -0.0293(11)
C16 0.0124(9) 0.0127(9) 0.0119(9) 0.0001(7) -0.0014(7) -0.0009(7)
C17 0.0255(11) 0.0078(9) 0.0175(10) -0.0041(7) -0.0015(8) 0.0007(7)
C18 0.0106(9) 0.0033(8) 0.0125(8) -0.0017(6) 0.0009(6) -0.0004(6)
C19 0.0136(9) 0.0020(8) 0.0123(9) 0.0010(6) 0.0001(7) 0.0015(6)
C20 0.0138(9) 0.0027(8) 0.0132(9) -0.0010(6) 0.0001(7) -0.0012(6)
C21 0.0121(9) 0.0046(8) 0.0126(8) 0.0009(7) 0.0014(6) -0.0012(6)
C22 0.0157(9) 0.0092(9) 0.0151(9) 0.0019(7) -0.0007(7) 0.0029(7)
C23 0.0146(9) 0.0059(8) 0.0142(9) 0.0001(7) 0.0001(7) 0.0005(7)
C24 0.0102(9) 0.0058(8) 0.0125(8) 0.0010(7) 0.0007(6) -0.0010(6)
C25 0.0137(9) 0.0016(8) 0.0122(9) 0.0012(6) 0.0000(7) 0.0014(6)
C26 0.0138(9) 0.0026(8) 0.0139(9) -0.0006(6) -0.0009(7) -0.0012(6)
C27 0.0179(10) 0.0092(8) 0.0191(9) 0.0030(7) 0.0050(7) 0.0009(7)
C28 0.0160(10) 0.0136(9) 0.0110(9) -0.0004(7) -0.0005(7) -0.0001(7)
O1 0.0163(7) 0.0038(6) 0.0143(7) 0.0013(5) 0.0017(5) 0.0040(5)
C30 0.0202(10) 0.0069(8) 0.0147(9) -0.0004(7) -0.0031(7) 0.0036(7)
C36 0.0179(10) 0.0113(9) 0.0179(9) 0.0025(7) 0.0041(7) 0.0032(7)
C32 0.0260(11) 0.0191(10) 0.0224(11) 0.0025(8) -0.0064(8) -0.0077(8)
C33 0.0162(9) 0.0045(8) 0.0164(9) 0.0005(7) -0.0020(7) 0.0022(7)
C34 0.0323(14) 0.0351(13) 0.0382(14) 0.0156(11) -0.0156(11) -0.0173(11)
C35 0.0193(10) 0.0136(9) 0.0227(10) 0.0039(8) 0.0069(8) 0.0046(8)
C37 0.0219(11) 0.0121(9) 0.0261(10) 0.0052(8) 0.0107(8) 0.0017(8)

loop_
_atom_type_symbol
_atom_type_description
_atom_type_scat_dispersion_real
_atom_type_scat_dispersion_imag
_atom_type_scat_source
C C 0.0033 0.0016 'International Tables Vol C Tables 4.2.6.8 and 6.1.1.4'
H H 0.0000 0.0000 'International Tables Vol C Tables 4.2.6.8 and 6.1.1.4'
O O 0.0106 0.0060 'International Tables Vol C Tables 4.2.6.8 and 6.1.1.4'
F F 0.0171 0.0103 'International Tables Vol C Tables 4.2.6.8 and 6.1.1.4'
S S 0.1246 0.1234 'International Tables Vol C Tables 4.2.6.8 and 6.1.1.4'

loop_
_geom_angle_atom_site_label_1
_geom_angle_atom_site_label_2
_geom_angle_atom_site_label_3
_geom_angle
_geom_angle_site_symmetry_1
_geom_angle_site_symmetry_3
_geom_angle_publ_flag
C28 S1 C32 98.44(9) . . ?
C34 S2 C16 100.08(10) . . ?
C19 O2 C27 114.99(13) . . ?
C33 C8 C16 119.87(17) . . ?
C33 C8 H8 120.1 . . ?
C16 C8 H8 120.1 . . ?
C25 O3 C37 115.00(13) . . ?
C36 O4 C25 116.42(13) . . ?
C26 C11 C24 121.70(16) . . ?
C26 C11 C19 119.33(16) . . ?
C24 C11 C19 118.97(15) . . ?
C14 C12 C24 120.95(16) . . ?
C14 C12 H12 119.5 . . ?
C24 C12 H12 119.5 . . ?
C12 C14 C16 120.22(16) . . ?
C12 C14 H14 119.9 . . ?
C16 C14 H14 119.9 . . ?
C14 C16 C8 119.81(16) . . ?
C14 C16 S2 118.37(14) . . ?
C8 C16 S2 121.69(14) . . ?
C30 C17 C28 120.17(17) . . ?
C30 C17 H17 119.9 . . ?
C28 C17 H17 119.9 . . ?
C20 C18 C21 121.36(16) . . ?
C20 C18 C25 119.31(16) . . ?
C21 C18 C25 119.32(14) . . ?
O2 C19 O1 99.26(13) . . ?
O2 C19 C20 110.26(14) . . ?
O1 C19 C20 109.03(14) . . ?
O2 C19 C11 112.44(14) . . ?
O1 C19 C11 111.37(15) . . ?
C20 C19 C11 113.54(14) . . ?
C18 C20 C19 126.83(16) . . ?
C18 C20 H20 116.6 . . ?
C19 C20 H20 116.6 . . ?
C23 C21 C30 117.81(16) . . ?
C23 C21 C18 122.65(16) . . ?
C30 C21 C18 119.51(15) . . ?
C23 C22 C28 120.01(17) . . ?
C23 C22 H22 120.0 . . ?
C28 C22 H22 120.0 . . ?
C22 C23 C21 121.00(16) . . ?
C22 C23 H23 119.5 . . ?
C21 C23 H23 119.5 . . ?
C12 C24 C33 117.83(16) . . ?
C12 C24 C11 122.46(16) . . ?
C33 C24 C11 119.63(15) . . ?
O3 C25 O4 99.23(13) . . ?
O3 C25 C26 110.49(14) . . ?
O4 C25 C26 108.99(14) . . ?
O3 C25 C18 112.36(14) . . ?
O4 C25 C18 111.19(15) . . ?
C26 C25 C18 113.64(14) . . ?
C11 C26 C25 126.68(16) . . ?
C11 C26 H26 116.7 . . ?
C25 C26 H26 116.7 . . ?
O2 C27 H27A 109.5 . . ?
O2 C27 H27B 109.5 . . ?
H27A C27 H27B 109.5 . . ?
O2 C27 H27C 109.5 . . ?
H27A C27 H27C 109.5 . . ?
H27B C27 H27C 109.5 . . ?
C17 C28 C22 119.77(17) . . ?
C17 C28 S1 120.08(15) . . ?
C22 C28 S1 120.12(14) . . ?
C35 O1 C19 116.50(14) . . ?
C17 C30 C21 121.20(17) . . ?
C17 C30 H30 119.4 . . ?
C21 C30 H30 119.4 . . ?
O4 C36 H36A 109.5 . . ?
O4 C36 H36B 109.5 . . ?
H36A C36 H36B 109.5 . . ?
O4 C36 H36C 109.5 . . ?
H36A C36 H36C 109.5 . . ?
H36B C36 H36C 109.5 . . ?
F1 C32 F3 107.33(17) . . ?
F1 C32 F2 107.57(18) . . ?
F3 C32 F2 105.73(18) . . ?
F1 C32 S1 108.72(15) . . ?
F3 C32 S1 113.71(16) . . ?
F2 C32 S1 113.43(14) . . ?
C8 C33 C24 121.30(17) . . ?
C8 C33 H33 119.3 . . ?
C24 C33 H33 119.3 . . ?
F4 C34 F6 107.6(2) . . ?
F4 C34 F5 107.1(2) . . ?
F6 C34 F5 107.0(2) . . ?
F4 C34 S2 114.2(2) . . ?
F6 C34 S2 108.64(17) . . ?
F5 C34 S2 112.0(2) . . ?
O1 C35 H35A 109.5 . . ?
O1 C35 H35B 109.5 . . ?
H35A C35 H35B 109.5 . . ?
O1 C35 H35C 109.5 . . ?
H35A C35 H35C 109.5 . . ?
H35B C35 H35C 109.5 . . ?
O3 C37 H37A 109.5 . . ?
O3 C37 H37B 109.5 . . ?
H37A C37 H37B 109.5 . . ?
O3 C37 H37C 109.5 . . ?
H37A C37 H37C 109.5 . . ?
H37B C37 H37C 109.5 . . ?

loop_
_geom_bond_atom_site_label_1
_geom_bond_atom_site_label_2
_geom_bond_distance
_geom_bond_site_symmetry_2
_geom_bond_publ_flag
S1 C28 1.7777(19) . ?
S1 C32 1.793(2) . ?
S2 C34 1.770(2) . ?
S2 C16 1.7754(19) . ?
F3 C32 1.334(3) . ?
F1 C32 1.329(2) . ?
F2 C32 1.337(3) . ?
F6 C34 1.326(3) . ?
O2 C19 1.416(2) . ?
O2 C27 1.420(2) . ?
C8 C33 1.385(3) . ?
C8 C16 1.391(3) . ?
C8 H8 0.9500 . ?
O3 C25 1.416(2) . ?
O3 C37 1.421(2) . ?
O4 C36 1.422(2) . ?
O4 C25 1.432(2) . ?
C11 C26 1.335(3) . ?
C11 C24 1.488(2) . ?
C11 C19 1.525(2) . ?
C12 C14 1.387(3) . ?
C12 C24 1.402(2) . ?
C12 H12 0.9500 . ?
F5 C34 1.354(3) . ?
C14 C16 1.390(3) . ?
C14 H14 0.9500 . ?
F4 C34 1.301(4) . ?
C17 C30 1.383(3) . ?
C17 C28 1.387(3) . ?
C17 H17 0.9500 . ?
C18 C20 1.335(3) . ?
C18 C21 1.490(2) . ?
C18 C25 1.523(2) . ?
C19 O1 1.430(2) . ?
C19 C20 1.505(2) . ?
C20 H20 0.9500 . ?
C21 C23 1.403(2) . ?
C21 C30 1.405(3) . ?
C22 C23 1.389(3) . ?
C22 C28 1.393(3) . ?
C22 H22 0.9500 . ?
C23 H23 0.9500 . ?
C24 C33 1.405(2) . ?
C25 C26 1.506(3) . ?
C26 H26 0.9500 . ?
C27 H27A 0.9800 . ?
C27 H27B 0.9800 . ?
C27 H27C 0.9800 . ?
O1 C35 1.423(2) . ?
C30 H30 0.9500 . ?
C36 H36A 0.9800 . ?
C36 H36B 0.9800 . ?
C36 H36C 0.9800 . ?
C33 H33 0.9500 . ?
C35 H35A 0.9800 . ?
C35 H35B 0.9800 . ?
C35 H35C 0.9800 . ?
C37 H37A 0.9800 . ?
C37 H37B 0.9800 . ?
C37 H37C 0.9800 . ?

loop_
_cod_related_entry_id
_cod_related_entry_database
_cod_related_entry_code
1 ChemSpider 30653244
